data_7245549
loop_
_publ_author_name
'Xiao, Yuntian'
'Wu, Chuanhua'
'Zhou, Ling'
'Yin, Qiuxiang'
'Yang, Jingxiang'

_publ_section_title
;
 Cocrystal engineering strategy for sustained release and leaching
 reduction of herbicides: a case study of metamitron
;
_journal_issue 20
_journal_name_full 'Green Chemistry'
_journal_page_first 8088
_journal_page_last 8099
_journal_paper_doi 10.1039/D2GC02949A
_journal_volume 24
_journal_year 2022
_chemical_formula_moiety 'C10 H10 N4 O, C15 H10 O5'
_chemical_formula_sum 'C25 H20 N4 O6'
_chemical_formula_weight 472.45
_chemical_name_systematic Metamitron-Baicalein
_space_group_crystal_system monoclinic
_space_group_IT_number 14
_space_group_name_Hall '-P 2yn'
_space_group_name_H-M_alt 'P 1 21/n 1'
_atom_sites_solution_hydrogens mixed
_atom_sites_solution_primary dual
_audit_creation_date 2021-12-01
_audit_creation_method
;
Olex2 1.2
(compiled 2018.05.29 svn.r3508 for OlexSys, GUI svn.r5506)
;
_audit_update_record
;
2022-05-07 deposited with the CCDC.	2022-09-16 downloaded from the CCDC.
;
_cell_angle_alpha 90
_cell_angle_beta 89.950(3)
_cell_angle_gamma 90
_cell_formula_units_Z 4
_cell_length_a 5.2165(2)
_cell_length_b 13.1426(4)
_cell_length_c 31.0132(10)
_cell_measurement_reflns_used 10188
_cell_measurement_temperature 113.15
_cell_measurement_theta_max 31.0820
_cell_measurement_theta_min 2.4930
_cell_volume 2126.21(12)
_computing_cell_refinement 'CrysAlisPro 1.171.39.46 (Rigaku OD, 2018)'
_computing_data_collection 'CrysAlisPro 1.171.39.46 (Rigaku OD, 2018)'
_computing_data_reduction 'CrysAlisPro 1.171.39.46 (Rigaku OD, 2018)'
_computing_molecular_graphics 'Olex2 (Dolomanov et al., 2009)'
_computing_publication_material 'Olex2 (Dolomanov et al., 2009)'
_computing_structure_refinement 'ShelXL (Sheldrick, 2015)'
_computing_structure_solution 'ShelXT (Sheldrick, 2015)'
_diffrn_ambient_temperature 123.15
_diffrn_detector 'CCD plate'
_diffrn_measured_fraction_theta_full 0.989
_diffrn_measured_fraction_theta_max 0.989
_diffrn_measurement_details
;
List of Runs (angles in degrees, time in seconds):

  # Type    Start    End  Width  t~exp~   \w     \q     \k     \f   Frames
#--------------------------------------------------------------------------
  1  \w   -120.00  60.00   1.00   10.00    --  -30.00  45.00   0.00  180
  2  \w   -120.00  60.00   1.00   10.00    --  -30.00  45.00  90.00  180
  3  \w   -120.00  60.00   1.00   10.00    --  -30.00  45.00 180.00  180
;
_diffrn_measurement_device 'abstract diffractometer'
_diffrn_measurement_device_type 'Rigaku Saturn 70 CCD'
_diffrn_measurement_method '\w scans'
_diffrn_orient_matrix_type 'CrysAlisPro convention (1999,Acta A55,543-557)'
_diffrn_orient_matrix_UB_11 0.0019704000
_diffrn_orient_matrix_UB_12 -0.0517095000
_diffrn_orient_matrix_UB_13 -0.0065207000
_diffrn_orient_matrix_UB_21 0.0140002000
_diffrn_orient_matrix_UB_22 -0.0152372000
_diffrn_orient_matrix_UB_23 0.0218101000
_diffrn_orient_matrix_UB_31 -0.1352733000
_diffrn_orient_matrix_UB_32 -0.0022981000
_diffrn_orient_matrix_UB_33 0.0021783000
_diffrn_radiation_monochromator confocal
_diffrn_radiation_probe x-ray
_diffrn_radiation_type MoK\a
_diffrn_radiation_wavelength 0.71073
_diffrn_reflns_av_R_equivalents 0.0578
_diffrn_reflns_av_unetI/netI 0.0441
_diffrn_reflns_Laue_measured_fraction_full 0.989
_diffrn_reflns_Laue_measured_fraction_max 0.989
_diffrn_reflns_limit_h_max 6
_diffrn_reflns_limit_h_min -6
_diffrn_reflns_limit_k_max 17
_diffrn_reflns_limit_k_min -17
_diffrn_reflns_limit_l_max 41
_diffrn_reflns_limit_l_min -39
_diffrn_reflns_number 21827
_diffrn_reflns_point_group_measured_fraction_full 0.989
_diffrn_reflns_point_group_measured_fraction_max 0.989
_diffrn_reflns_theta_full 25.242
_diffrn_reflns_theta_max 28.700
_diffrn_reflns_theta_min 2.507
_diffrn_source 'rotating anode'
_diffrn_source_type 'Enhance (Mo) X-ray Source'
_exptl_absorpt_coefficient_mu 0.108
_exptl_absorpt_correction_T_max 1.00000
_exptl_absorpt_correction_T_min 0.91329
_exptl_absorpt_correction_type multi-scan
_exptl_absorpt_process_details 'CrysAlisPro 1.171.39.46 (Rigaku Oxford Diffraction, 2018)'
_exptl_crystal_colour yellow
_exptl_crystal_colour_primary yellow
_exptl_crystal_density_diffrn 1.476
_exptl_crystal_description needle
_exptl_crystal_F_000 984
_exptl_crystal_size_max 0.34
_exptl_crystal_size_mid 0.12
_exptl_crystal_size_min 0.08
_refine_diff_density_max 0.321
_refine_diff_density_min -0.193
_refine_diff_density_rms 0.047
_refine_ls_extinction_coef 0.0105(16)
_refine_ls_extinction_expression Fc^*^=kFc[1+0.001xFc^2^\l^3^/sin(2\q)]^-1/4^
_refine_ls_extinction_method 'SHELXL-2018/3 (Sheldrick 2018)'
_refine_ls_goodness_of_fit_ref 1.026
_refine_ls_hydrogen_treatment mixed
_refine_ls_matrix_type full
_refine_ls_number_parameters 369
_refine_ls_number_reflns 5417
_refine_ls_number_restraints 1
_refine_ls_restrained_S_all 1.026
_refine_ls_R_factor_all 0.0789
_refine_ls_R_factor_gt 0.0525
_refine_ls_shift/su_max 0.001
_refine_ls_shift/su_mean 0.000
_refine_ls_structure_factor_coef Fsqd
_refine_ls_weighting_details 'w=1/[\s^2^(Fo^2^)+(0.0580P)^2^+0.7257P] where P=(Fo^2^+2Fc^2^)/3'
_refine_ls_weighting_scheme calc
_refine_ls_wR_factor_gt 0.1221
_refine_ls_wR_factor_ref 0.1376
_reflns_Friedel_coverage 0.000
_reflns_number_gt 3901
_reflns_number_total 5417
_reflns_threshold_expression 'I > 2\s(I)'
_cod_data_source_file d2gc02949a2.cif
_cod_data_source_block r20211130b
_cod_depositor_comments 'Adding full bibliography for 7245547--7245549.cif.'
_cod_original_sg_symbol_H-M P21/n
_cod_database_code 7245549
_shelx_shelxl_version_number 2018/3
_shelx_space_group_comment
;
The symmetry employed for this shelxl refinement is uniquely defined
by the following loop, which should always be used as a source of
symmetry information in preference to the above space-group names.
They are only intended as comments.
;
_reflns_odcompleteness_completeness 92.19
_reflns_odcompleteness_iscentric 1
_reflns_odcompleteness_theta 31.19
_olex2_refinement_description
;
1. Fixed Uiso
 At 1.2 times of:
  All C(H) groups
 At 1.5 times of:
  All C(H,H,H) groups
2. Restrained distances
 C1-C7 \\sim C1A-C7
 with sigma of 0.01
3. Others
 Sof(C1A)=Sof(H1A)=Sof(C2A)=Sof(H2A)=Sof(C3A)=Sof(H3A)=Sof(C4A)=Sof(H4AA)=
 Sof(C5A)=Sof(H5A)=Sof(C6A)=1-FVAR(1)
 Sof(C1)=Sof(H1)=Sof(C2)=Sof(H2)=Sof(C3)=Sof(H3)=Sof(C4)=Sof(H4)=Sof(C5)=
 Sof(H5)=Sof(C6)=FVAR(1)
4.a Aromatic/amide H refined with riding coordinates:
 C1(H1), C2(H2), C3(H3), C4(H4), C5(H5), C1A(H1A), C2A(H2A), C3A(H3A),
 C4A(H4AA), C5A(H5A), C14(H14), C18(H18), C21(H21), C22(H22), C23(H23),
 C24(H24), C25(H25)
4.b Fitted hexagon refined as free rotating group:
 C1(C2,C3,C4,C5,C6), C1A(C2A,C3A,C4A,C5A,C6A)
4.c Idealised Me refined as rotating group:
 C10(H10A,H10B,H10C)
;
_olex2_submission_special_instructions 'No special instructions were received'
_oxdiff_exptl_absorpt_empirical_details
;
Empirical correction (ABSPACK) includes:
- Absorption correction using spherical harmonics
- Frame scaling
- Detector area scaling
;
_oxdiff_exptl_absorpt_empirical_full_max 1.303
_oxdiff_exptl_absorpt_empirical_full_min 0.804

loop_
_space_group_symop_operation_xyz
'x, y, z'
'-x+1/2, y+1/2, -z+1/2'
'-x, -y, -z'
'x-1/2, -y-1/2, z-1/2'

loop_
_atom_site_label
_atom_site_type_symbol
_atom_site_fract_x
_atom_site_fract_y
_atom_site_fract_z
_atom_site_U_iso_or_equiv
_atom_site_adp_type
_atom_site_occupancy
_atom_site_site_symmetry_order
_atom_site_calc_flag
_atom_site_refinement_flags_posn
_atom_site_refinement_flags_adp
_atom_site_refinement_flags_occupancy
_atom_site_disorder_assembly
_atom_site_disorder_group
O1 O 1.2576(2) 0.88110(11) 0.72171(4) 0.0402(3) Uani 1 1 d . . . . .
N1 N 0.7042(3) 0.74862(11) 0.68509(5) 0.0314(3) Uani 1 1 d . . . . .
N2 N 0.6594(3) 0.69024(11) 0.72066(5) 0.0324(3) Uani 1 1 d . . . . .
N3 N 1.0091(3) 0.76333(11) 0.75512(4) 0.0304(3) Uani 1 1 d . . . . .
N4 N 1.1594(3) 0.76849(13) 0.79299(5) 0.0380(4) Uani 1 1 d . . . . .
C7 C 0.8994(3) 0.81143(12) 0.68378(5) 0.0278(4) Uani 1 1 d D . . . .
C8 C 1.0728(3) 0.82465(13) 0.72024(5) 0.0294(4) Uani 1 1 d . . . . .
C9 C 0.8109(3) 0.69726(13) 0.75426(5) 0.0313(4) Uani 1 1 d . . . . .
C10 C 0.7614(4) 0.63107(16) 0.79199(6) 0.0447(5) Uani 1 1 d . . . . .
H10A H 0.718095 0.673258 0.817016 0.067 Uiso 1 1 calc GR . . . .
H10B H 0.915055 0.590905 0.798353 0.067 Uiso 1 1 calc GR . . . .
H10C H 0.618227 0.585233 0.785581 0.067 Uiso 1 1 calc GR . . . .
H4A H 1.315(5) 0.796(2) 0.7826(8) 0.076(8) Uiso 1 1 d . . . . .
H4B H 1.074(4) 0.8176(18) 0.8109(8) 0.059(7) Uiso 1 1 d . . . . .
C1 C 1.0808(5) 0.96326(19) 0.64420(7) 0.0359(9) Uani 0.502(3) 1 d D . P A 1
H1 H 1.154262 0.987947 0.670193 0.043 Uiso 0.502(3) 1 calc R . P A 1
C2 C 1.1133(5) 1.01713(17) 0.60601(9) 0.0415(10) Uani 0.502(3) 1 d G . P A 1
H2 H 1.208965 1.078628 0.605907 0.050 Uiso 0.502(3) 1 calc R . P A 1
C3 C 1.0058(6) 0.9810(2) 0.56798(7) 0.0384(15) Uani 0.502(3) 1 d G . P A 1
H3 H 1.027970 1.017823 0.541886 0.046 Uiso 0.502(3) 1 calc R . P A 1
C4 C 0.8658(6) 0.8910(2) 0.56814(7) 0.0371(9) Uani 0.502(3) 1 d G . P A 1
H4 H 0.792271 0.866337 0.542149 0.045 Uiso 0.502(3) 1 calc R . P A 1
C5 C 0.8333(5) 0.83716(17) 0.60633(8) 0.0312(8) Uani 0.502(3) 1 d G . P A 1
H5 H 0.737565 0.775654 0.606434 0.037 Uiso 0.502(3) 1 calc R . P A 1
C6 C 0.9408(5) 0.87327(18) 0.64436(7) 0.030(2) Uani 0.502(3) 1 d G . P A 1
C1A C 1.1707(4) 0.9029(2) 0.62920(8) 0.0349(9) Uani 0.498(3) 1 d D . P A 2
H1A H 1.315364 0.894800 0.647471 0.042 Uiso 0.498(3) 1 calc R . P A 2
C2A C 1.1965(4) 0.9525(2) 0.58984(9) 0.0430(11) Uani 0.498(3) 1 d G . P A 2
H2A H 1.358743 0.978222 0.581208 0.052 Uiso 0.498(3) 1 calc R . P A 2
C3A C 0.9848(6) 0.9643(3) 0.56312(8) 0.0481(19) Uani 0.498(3) 1 d G . P A 2
H3A H 1.002418 0.998196 0.536215 0.058 Uiso 0.498(3) 1 calc R . P A 2
C4A C 0.7474(5) 0.9266(3) 0.57575(9) 0.0462(11) Uani 0.498(3) 1 d G . P A 2
H4AA H 0.602712 0.934748 0.557484 0.055 Uiso 0.498(3) 1 calc R . P A 2
C5A C 0.7216(4) 0.8771(2) 0.61511(10) 0.0387(10) Uani 0.498(3) 1 d G . P A 2
H5A H 0.559327 0.851326 0.623746 0.046 Uiso 0.498(3) 1 calc R . P A 2
C6A C 0.9333(5) 0.8652(2) 0.64184(7) 0.028(2) Uani 0.498(3) 1 d G . P A 2
O2 O -0.4143(2) 0.40601(9) 0.64389(4) 0.0286(3) Uani 1 1 d . . . . .
O3 O -0.1250(2) 0.42812(9) 0.71647(4) 0.0299(3) Uani 1 1 d . . . . .
O4 O 0.2649(2) 0.56060(9) 0.71779(4) 0.0305(3) Uani 1 1 d . . . . .
O5 O 0.1224(2) 0.64865(8) 0.57105(3) 0.0267(3) Uani 1 1 d . . . . .
O6 O -0.5026(2) 0.46210(9) 0.56625(4) 0.0304(3) Uani 1 1 d . . . . .
C11 C -0.2152(3) 0.47250(11) 0.64394(5) 0.0235(3) Uani 1 1 d . . . . .
C12 C -0.0674(3) 0.48390(12) 0.68028(5) 0.0241(3) Uani 1 1 d . . . . .
C13 C 0.1376(3) 0.55299(11) 0.68009(5) 0.0240(3) Uani 1 1 d . . . . .
C14 C 0.2011(3) 0.60839(12) 0.64356(5) 0.0253(3) Uani 1 1 d . . . . .
H14 H 0.341957 0.654228 0.643546 0.030 Uiso 1 1 calc R . . . .
C15 C 0.0521(3) 0.59453(11) 0.60713(5) 0.0237(3) Uani 1 1 d . . . . .
C16 C -0.1576(3) 0.52910(11) 0.60634(5) 0.0232(3) Uani 1 1 d . . . . .
C17 C -0.3089(3) 0.51894(12) 0.56771(5) 0.0249(3) Uani 1 1 d . . . . .
C18 C -0.2217(3) 0.57689(12) 0.53141(5) 0.0275(4) Uani 1 1 d . . . . .
H18 H -0.313194 0.572906 0.504990 0.033 Uiso 1 1 calc R . . . .
C19 C -0.0126(3) 0.63697(12) 0.53395(5) 0.0256(3) Uani 1 1 d . . . . .
C20 C 0.0976(3) 0.69640(12) 0.49805(5) 0.0267(3) Uani 1 1 d . . . . .
C21 C 0.3115(3) 0.75838(13) 0.50443(6) 0.0329(4) Uani 1 1 d . . . . .
H21 H 0.384711 0.764464 0.532347 0.040 Uiso 1 1 calc R . . . .
C22 C 0.4171(4) 0.81106(14) 0.46998(6) 0.0391(4) Uani 1 1 d . . . . .
H22 H 0.563174 0.852937 0.474387 0.047 Uiso 1 1 calc R . . . .
C23 C 0.3116(4) 0.80309(14) 0.42943(6) 0.0405(5) Uani 1 1 d . . . . .
H23 H 0.385705 0.839011 0.405935 0.049 Uiso 1 1 calc R . . . .
C24 C 0.0986(4) 0.74298(14) 0.42293(6) 0.0370(4) Uani 1 1 d . . . . .
H24 H 0.024962 0.738141 0.394994 0.044 Uiso 1 1 calc R . . . .
C25 C -0.0085(3) 0.68962(13) 0.45699(5) 0.0314(4) Uani 1 1 d . . . . .
H25 H -0.155116 0.648196 0.452307 0.038 Uiso 1 1 calc R . . . .
H2B H -0.480(5) 0.4137(18) 0.6175(8) 0.064(7) Uiso 1 1 d . . . . .
H3B H 0.002(6) 0.438(2) 0.7353(9) 0.086(9) Uiso 1 1 d . . . . .
H4C H 0.408(5) 0.6057(19) 0.7167(7) 0.065(7) Uiso 1 1 d . . . . .

loop_
_atom_site_aniso_label
_atom_site_aniso_U_11
_atom_site_aniso_U_22
_atom_site_aniso_U_33
_atom_site_aniso_U_23
_atom_site_aniso_U_13
_atom_site_aniso_U_12
O1 0.0357(7) 0.0494(8) 0.0356(7) -0.0103(6) -0.0033(6) -0.0083(6)
N1 0.0307(8) 0.0338(7) 0.0297(7) -0.0015(6) -0.0034(6) 0.0031(6)
N2 0.0318(8) 0.0343(8) 0.0312(8) -0.0018(6) -0.0010(6) -0.0011(6)
N3 0.0294(8) 0.0339(7) 0.0278(7) -0.0083(6) -0.0044(6) 0.0053(6)
N4 0.0356(9) 0.0516(10) 0.0270(8) -0.0108(7) -0.0067(7) 0.0047(8)
C7 0.0255(9) 0.0283(8) 0.0296(8) -0.0058(6) -0.0018(7) 0.0048(6)
C8 0.0264(9) 0.0327(9) 0.0290(9) -0.0095(7) -0.0002(7) 0.0054(7)
C9 0.0304(9) 0.0336(9) 0.0299(9) -0.0064(7) -0.0014(7) 0.0069(7)
C10 0.0488(12) 0.0487(11) 0.0367(10) 0.0038(9) -0.0022(9) 0.0004(10)
C1 0.033(2) 0.0325(19) 0.042(2) -0.0080(16) -0.0037(16) 0.0016(16)
C2 0.034(2) 0.037(2) 0.053(2) 0.0034(18) 0.0052(18) -0.0020(17)
C3 0.034(3) 0.039(3) 0.042(3) 0.007(2) 0.014(2) 0.002(2)
C4 0.041(3) 0.039(2) 0.0309(19) -0.0035(16) 0.0014(17) 0.0062(18)
C5 0.033(2) 0.0309(18) 0.0302(18) -0.0054(14) -0.0006(15) 0.0019(15)
C6 0.026(5) 0.040(4) 0.024(4) -0.010(3) -0.009(3) 0.016(3)
C1A 0.028(2) 0.042(2) 0.0340(19) 0.0031(16) -0.0026(15) 0.0015(16)
C2A 0.040(2) 0.047(2) 0.041(2) 0.0041(18) 0.0079(18) 0.0006(19)
C3A 0.068(5) 0.044(3) 0.032(3) 0.002(2) -0.007(3) 0.010(3)
C4A 0.049(3) 0.043(2) 0.047(2) 0.0034(19) -0.012(2) 0.007(2)
C5A 0.036(2) 0.034(2) 0.046(2) 0.0015(18) -0.0089(19) -0.0006(17)
C6A 0.029(5) 0.016(3) 0.040(4) -0.001(3) 0.007(3) -0.004(3)
O2 0.0256(6) 0.0353(6) 0.0250(6) 0.0034(5) -0.0034(5) -0.0061(5)
O3 0.0273(6) 0.0366(6) 0.0260(6) 0.0077(5) -0.0037(5) -0.0026(5)
O4 0.0303(7) 0.0362(7) 0.0249(6) 0.0020(5) -0.0059(5) -0.0057(5)
O5 0.0290(6) 0.0275(6) 0.0237(6) 0.0031(4) -0.0026(5) -0.0022(5)
O6 0.0259(6) 0.0380(7) 0.0274(6) 0.0004(5) -0.0038(5) -0.0046(5)
C11 0.0202(8) 0.0243(7) 0.0260(8) -0.0012(6) 0.0002(6) 0.0013(6)
C12 0.0245(8) 0.0254(7) 0.0224(7) 0.0012(6) -0.0002(6) 0.0031(6)
C13 0.0224(8) 0.0249(7) 0.0247(8) -0.0014(6) -0.0030(6) 0.0045(6)
C14 0.0233(8) 0.0244(7) 0.0281(8) -0.0007(6) -0.0021(6) -0.0005(6)
C15 0.0243(8) 0.0235(7) 0.0233(7) 0.0016(6) 0.0020(6) 0.0034(6)
C16 0.0223(8) 0.0245(7) 0.0228(7) -0.0001(6) -0.0013(6) 0.0028(6)
C17 0.0228(8) 0.0262(8) 0.0256(8) -0.0018(6) -0.0008(6) 0.0036(6)
C18 0.0276(9) 0.0315(8) 0.0233(8) 0.0005(6) -0.0036(6) 0.0033(7)
C19 0.0287(9) 0.0248(8) 0.0233(8) 0.0005(6) -0.0004(6) 0.0045(6)
C20 0.0304(9) 0.0232(7) 0.0264(8) 0.0016(6) 0.0017(7) 0.0054(6)
C21 0.0355(10) 0.0332(9) 0.0302(9) 0.0026(7) 0.0001(7) 0.0000(7)
C22 0.0400(11) 0.0372(10) 0.0402(10) 0.0059(8) 0.0040(8) -0.0058(8)
C23 0.0505(12) 0.0372(10) 0.0337(10) 0.0087(8) 0.0096(9) -0.0001(9)
C24 0.0505(12) 0.0348(9) 0.0257(9) 0.0030(7) 0.0007(8) 0.0026(8)
C25 0.0367(10) 0.0302(8) 0.0273(8) 0.0008(7) 0.0004(7) 0.0018(7)

loop_
_atom_type_symbol
_atom_type_description
_atom_type_scat_dispersion_real
_atom_type_scat_dispersion_imag
_atom_type_scat_source
C C 0.0033 0.0016 'International Tables Vol C Tables 4.2.6.8 and 6.1.1.4'
H H 0.0000 0.0000 'International Tables Vol C Tables 4.2.6.8 and 6.1.1.4'
N N 0.0061 0.0033 'International Tables Vol C Tables 4.2.6.8 and 6.1.1.4'
O O 0.0106 0.0060 'International Tables Vol C Tables 4.2.6.8 and 6.1.1.4'

loop_
_geom_angle_atom_site_label_1
_geom_angle_atom_site_label_2
_geom_angle_atom_site_label_3
_geom_angle
_geom_angle_site_symmetry_1
_geom_angle_site_symmetry_3
_geom_angle_publ_flag
C7 N1 N2 120.76(14) . . ?
C9 N2 N1 120.01(15) . . ?
C8 N3 N4 119.12(15) . . ?
C9 N3 N4 118.16(15) . . ?
C9 N3 C8 122.71(14) . . ?
N3 N4 H4A 102.3(16) . . ?
N3 N4 H4B 104.8(14) . . ?
H4A N4 H4B 110(2) . . ?
N1 C7 C8 122.21(15) . . ?
N1 C7 C6 118.84(16) . . ?
N1 C7 C6A 114.62(17) . . ?
C8 C7 C6 118.92(17) . . ?
C8 C7 C6A 123.14(17) . . ?
O1 C8 N3 120.88(15) . . ?
O1 C8 C7 126.38(16) . . ?
N3 C8 C7 112.73(15) . . ?
N2 C9 N3 121.51(16) . . ?
N2 C9 C10 118.79(17) . . ?
N3 C9 C10 119.70(16) . . ?
C9 C10 H10A 109.5 . . ?
C9 C10 H10B 109.5 . . ?
C9 C10 H10C 109.5 . . ?
H10A C10 H10B 109.5 . . ?
H10A C10 H10C 109.5 . . ?
H10B C10 H10C 109.5 . . ?
C2 C1 H1 120.0 . . ?
C2 C1 C6 120.0 . . ?
C6 C1 H1 120.0 . . ?
C1 C2 H2 120.0 . . ?
C3 C2 C1 120.0 . . ?
C3 C2 H2 120.0 . . ?
C2 C3 H3 120.0 . . ?
C2 C3 C4 120.0 . . ?
C4 C3 H3 120.0 . . ?
C3 C4 H4 120.0 . . ?
C3 C4 C5 120.0 . . ?
C5 C4 H4 120.0 . . ?
C4 C5 H5 120.0 . . ?
C6 C5 C4 120.0 . . ?
C6 C5 H5 120.0 . . ?
C1 C6 C7 123.02(17) . . ?
C5 C6 C7 116.98(17) . . ?
C5 C6 C1 120.0 . . ?
C2A C1A H1A 120.0 . . ?
C2A C1A C6A 120.0 . . ?
C6A C1A H1A 120.0 . . ?
C1A C2A H2A 120.0 . . ?
C1A C2A C3A 120.0 . . ?
C3A C2A H2A 120.0 . . ?
C2A C3A H3A 120.0 . . ?
C4A C3A C2A 120.0 . . ?
C4A C3A H3A 120.0 . . ?
C3A C4A H4AA 120.0 . . ?
C3A C4A C5A 120.0 . . ?
C5A C4A H4AA 120.0 . . ?
C4A C5A H5A 120.0 . . ?
C6A C5A C4A 120.0 . . ?
C6A C5A H5A 120.0 . . ?
C1A C6A C7 121.31(17) . . ?
C5A C6A C7 118.69(17) . . ?
C5A C6A C1A 120.0 . . ?
C11 O2 H2B 102.8(16) . . ?
C12 O3 H3B 107.4(19) . . ?
C13 O4 H4C 113.6(14) . . ?
C19 O5 C15 119.51(13) . . ?
O2 C11 C12 120.07(14) . . ?
O2 C11 C16 119.96(14) . . ?
C12 C11 C16 119.96(14) . . ?
O3 C12 C11 119.28(14) . . ?
O3 C12 C13 121.02(14) . . ?
C11 C12 C13 119.70(14) . . ?
O4 C13 C12 114.84(14) . . ?
O4 C13 C14 123.47(15) . . ?
C14 C13 C12 121.68(14) . . ?
C13 C14 H14 121.2 . . ?
C15 C14 C13 117.62(15) . . ?
C15 C14 H14 121.2 . . ?
O5 C15 C14 116.51(14) . . ?
O5 C15 C16 120.95(14) . . ?
C14 C15 C16 122.54(14) . . ?
C11 C16 C17 121.35(14) . . ?
C15 C16 C11 118.46(14) . . ?
C15 C16 C17 120.19(14) . . ?
O6 C17 C16 121.70(14) . . ?
O6 C17 C18 122.81(14) . . ?
C18 C17 C16 115.49(14) . . ?
C17 C18 H18 119.3 . . ?
C19 C18 C17 121.42(15) . . ?
C19 C18 H18 119.3 . . ?
O5 C19 C20 112.15(14) . . ?
C18 C19 O5 122.37(14) . . ?
C18 C19 C20 125.47(15) . . ?
C21 C20 C19 120.85(15) . . ?
C25 C20 C19 120.07(15) . . ?
C25 C20 C21 119.07(15) . . ?
C20 C21 H21 120.0 . . ?
C22 C21 C20 119.95(17) . . ?
C22 C21 H21 120.0 . . ?
C21 C22 H22 119.8 . . ?
C23 C22 C21 120.46(18) . . ?
C23 C22 H22 119.8 . . ?
C22 C23 H23 120.0 . . ?
C22 C23 C24 119.99(17) . . ?
C24 C23 H23 120.0 . . ?
C23 C24 H24 119.9 . . ?
C23 C24 C25 120.21(17) . . ?
C25 C24 H24 119.9 . . ?
C20 C25 H25 119.8 . . ?
C24 C25 C20 120.32(17) . . ?
C24 C25 H25 119.8 . . ?

loop_
_geom_bond_atom_site_label_1
_geom_bond_atom_site_label_2
_geom_bond_distance
_geom_bond_site_symmetry_2
_geom_bond_publ_flag
O1 C8 1.217(2) . ?
N1 N2 1.364(2) . ?
N1 C7 1.312(2) . ?
N2 C9 1.312(2) . ?
N3 N4 1.4143(19) . ?
N3 C8 1.389(2) . ?
N3 C9 1.350(2) . ?
N4 H4A 0.94(3) . ?
N4 H4B 0.96(2) . ?
C7 C8 1.459(2) . ?
C7 C6 1.484(2) . ?
C7 C6A 1.491(2) . ?
C9 C10 1.481(3) . ?
C10 H10A 0.9800 . ?
C10 H10B 0.9800 . ?
C10 H10C 0.9800 . ?
C1 H1 0.9500 . ?
C1 C2 1.3900 . ?
C1 C6 1.3900 . ?
C2 H2 0.9500 . ?
C2 C3 1.3900 . ?
C3 H3 0.9500 . ?
C3 C4 1.3900 . ?
C4 H4 0.9500 . ?
C4 C5 1.3900 . ?
C5 H5 0.9500 . ?
C5 C6 1.3900 . ?
C1A H1A 0.9500 . ?
C1A C2A 1.3900 . ?
C1A C6A 1.3900 . ?
C2A H2A 0.9500 . ?
C2A C3A 1.3900 . ?
C3A H3A 0.9500 . ?
C3A C4A 1.3900 . ?
C4A H4AA 0.9500 . ?
C4A C5A 1.3900 . ?
C5A H5A 0.9500 . ?
C5A C6A 1.3900 . ?
O2 C11 1.3571(19) . ?
O2 H2B 0.89(2) . ?
O3 C12 1.3737(18) . ?
O3 H3B 0.89(3) . ?
O4 C13 1.3488(18) . ?
O4 H4C 0.95(3) . ?
O5 C15 1.3754(18) . ?
O5 C19 1.3585(18) . ?
O6 C17 1.2574(19) . ?
C11 C12 1.374(2) . ?
C11 C16 1.415(2) . ?
C12 C13 1.403(2) . ?
C13 C14 1.387(2) . ?
C14 H14 0.9500 . ?
C14 C15 1.384(2) . ?
C15 C16 1.392(2) . ?
C16 C17 1.441(2) . ?
C17 C18 1.433(2) . ?
C18 H18 0.9500 . ?
C18 C19 1.349(2) . ?
C19 C20 1.476(2) . ?
C20 C21 1.396(2) . ?
C20 C25 1.392(2) . ?
C21 H21 0.9500 . ?
C21 C22 1.387(2) . ?
C22 H22 0.9500 . ?
C22 C23 1.377(3) . ?
C23 H23 0.9500 . ?
C23 C24 1.378(3) . ?
C24 H24 0.9500 . ?
C24 C25 1.385(2) . ?
C25 H25 0.9500 . ?

loop_
_geom_torsion_atom_site_label_1
_geom_torsion_atom_site_label_2
_geom_torsion_atom_site_label_3
_geom_torsion_atom_site_label_4
_geom_torsion
_geom_torsion_site_symmetry_1
_geom_torsion_site_symmetry_2
_geom_torsion_site_symmetry_3
_geom_torsion_site_symmetry_4
_geom_torsion_publ_flag
N1 N2 C9 N3 1.7(2) . . . . ?
N1 N2 C9 C10 -178.48(15) . . . . ?
N1 C7 C8 O1 -179.97(16) . . . . ?
N1 C7 C8 N3 0.8(2) . . . . ?
N1 C7 C6 C1 157.95(17) . . . . ?
N1 C7 C6 C5 -22.4(2) . . . . ?
N1 C7 C6A C1A -155.75(18) . . . . ?
N1 C7 C6A C5A 24.1(3) . . . . ?
N2 N1 C7 C8 -1.9(2) . . . . ?
N2 N1 C7 C6 179.89(17) . . . . ?
N2 N1 C7 C6A 176.34(17) . . . . ?
N4 N3 C8 O1 1.2(2) . . . . ?
N4 N3 C8 C7 -179.53(14) . . . . ?
N4 N3 C9 N2 178.22(15) . . . . ?
N4 N3 C9 C10 -1.6(2) . . . . ?
C7 N1 N2 C9 0.7(2) . . . . ?
C8 N3 C9 N2 -2.9(2) . . . . ?
C8 N3 C9 C10 177.31(15) . . . . ?
C8 C7 C6 C1 -20.3(3) . . . . ?
C8 C7 C6 C5 159.31(16) . . . . ?
C8 C7 C6A C1A 22.5(3) . . . . ?
C8 C7 C6A C5A -157.72(17) . . . . ?
C9 N3 C8 O1 -177.75(15) . . . . ?
C9 N3 C8 C7 1.6(2) . . . . ?
C1 C2 C3 C4 0.0 . . . . ?
C2 C1 C6 C7 179.6(2) . . . . ?
C2 C1 C6 C5 0.0 . . . . ?
C2 C3 C4 C5 0.0 . . . . ?
C3 C4 C5 C6 0.0 . . . . ?
C4 C5 C6 C7 -179.6(2) . . . . ?
C4 C5 C6 C1 0.0 . . . . ?
C6 C7 C8 O1 -1.8(3) . . . . ?
C6 C7 C8 N3 178.99(17) . . . . ?
C6 C1 C2 C3 0.0 . . . . ?
C1A C2A C3A C4A 0.0 . . . . ?
C2A C1A C6A C7 179.8(3) . . . . ?
C2A C1A C6A C5A 0.0 . . . . ?
C2A C3A C4A C5A 0.0 . . . . ?
C3A C4A C5A C6A 0.0 . . . . ?
C4A C5A C6A C7 -179.8(3) . . . . ?
C4A C5A C6A C1A 0.0 . . . . ?
C6A C7 C8 O1 1.9(3) . . . . ?
C6A C7 C8 N3 -177.30(18) . . . . ?
C6A C1A C2A C3A 0.0 . . . . ?
O2 C11 C12 O3 -0.6(2) . . . . ?
O2 C11 C12 C13 -179.83(14) . . . . ?
O2 C11 C16 C15 -178.26(13) . . . . ?
O2 C11 C16 C17 0.9(2) . . . . ?
O3 C12 C13 O4 -1.2(2) . . . . ?
O3 C12 C13 C14 178.76(14) . . . . ?
O4 C13 C14 C15 -178.99(14) . . . . ?
O5 C15 C16 C11 177.66(13) . . . . ?
O5 C15 C16 C17 -1.5(2) . . . . ?
O5 C19 C20 C21 -2.0(2) . . . . ?
O5 C19 C20 C25 176.80(14) . . . . ?
O6 C17 C18 C19 -179.78(15) . . . . ?
C11 C12 C13 O4 177.97(14) . . . . ?
C11 C12 C13 C14 -2.1(2) . . . . ?
C11 C16 C17 O6 2.4(2) . . . . ?
C11 C16 C17 C18 -177.04(14) . . . . ?
C12 C11 C16 C15 0.8(2) . . . . ?
C12 C11 C16 C17 -179.99(14) . . . . ?
C12 C13 C14 C15 1.0(2) . . . . ?
C13 C14 C15 O5 -178.61(13) . . . . ?
C13 C14 C15 C16 1.0(2) . . . . ?
C14 C15 C16 C11 -1.9(2) . . . . ?
C14 C15 C16 C17 178.91(14) . . . . ?
C15 O5 C19 C18 2.8(2) . . . . ?
C15 O5 C19 C20 -176.93(12) . . . . ?
C15 C16 C17 O6 -178.49(14) . . . . ?
C15 C16 C17 C18 2.1(2) . . . . ?
C16 C11 C12 O3 -179.73(14) . . . . ?
C16 C11 C12 C13 1.1(2) . . . . ?
C16 C17 C18 C19 -0.4(2) . . . . ?
C17 C18 C19 O5 -2.1(2) . . . . ?
C17 C18 C19 C20 177.58(15) . . . . ?
C18 C19 C20 C21 178.37(16) . . . . ?
C18 C19 C20 C25 -2.9(2) . . . . ?
C19 O5 C15 C14 178.67(13) . . . . ?
C19 O5 C15 C16 -0.9(2) . . . . ?
C19 C20 C21 C22 177.94(16) . . . . ?
C19 C20 C25 C24 -178.17(15) . . . . ?
C20 C21 C22 C23 0.3(3) . . . . ?
C21 C20 C25 C24 0.6(3) . . . . ?
C21 C22 C23 C24 0.5(3) . . . . ?
C22 C23 C24 C25 -0.7(3) . . . . ?
C23 C24 C25 C20 0.1(3) . . . . ?
C25 C20 C21 C22 -0.8(3) . . . . ?
